data_4078564
loop_
_publ_author_name
'Wang, Sunewang Rixin'
'Xie, Zuowei'

_publ_section_title
;
 Formal Insertion ofo-Carborynes into Ferrocenyl C--H Bonds: A Simple
 Access too-Carboranylferrocenes
;
_journal_issue 12
_journal_name_full Organometallics
_journal_page_first 4544
_journal_paper_doi 10.1021/om300324n
_journal_volume 31
_journal_year 2012
_chemical_formula_sum 'C12 H19 B10 Br Fe'
_chemical_formula_weight 407.13
_chemical_name_systematic
; 
 ? 
;
_space_group_IT_number 61
_symmetry_cell_setting orthorhombic
_symmetry_space_group_name_Hall '-P 2ac 2ab'
_symmetry_space_group_name_H-M 'P b c a'
_atom_sites_solution_hydrogens geom
_atom_sites_solution_primary direct
_atom_sites_solution_secondary difmap
_audit_creation_method SHELXL-97
_cell_angle_alpha 90.00
_cell_angle_beta 90.00
_cell_angle_gamma 90.00
_cell_formula_units_Z 8
_cell_length_a 13.8090(8)
_cell_length_b 13.5992(8)
_cell_length_c 19.0054(10)
_cell_measurement_reflns_used 129
_cell_measurement_temperature 296(2)
_cell_measurement_theta_max 15
_cell_measurement_theta_min 15
_cell_volume 3569.0(3)
_computing_cell_refinement 'BRUKER KAPPA APEXII DUO DIFFRACTOMETER'
_computing_data_collection 'BRUKER KAPPA APEXII DUO DIFFRACTOMETER'
_computing_data_reduction 'BRUKER KAPPA APEXII DUO DIFFRACTOMETER'
_computing_molecular_graphics 'SIEMENS SHELXTL'
_computing_publication_material 'SIEMENS SHELXTL'
_computing_structure_refinement 'SHELXL-97 (Sheldrick, 2008)'
_computing_structure_solution 'SHELXS-97 (Sheldrick, 2008)'
_diffrn_ambient_temperature 296(2)
_diffrn_measured_fraction_theta_full 1.000
_diffrn_measured_fraction_theta_max 1.000
_diffrn_measurement_device_type 'BRUKER KAPPA APEXII DUO DIFFRACTOMETER'
_diffrn_measurement_method 'PHI & OMEGA SCAN'
_diffrn_radiation_monochromator graphite
_diffrn_radiation_source 'fine-focus sealed tube'
_diffrn_radiation_type MoK\a
_diffrn_radiation_wavelength 0.71073
_diffrn_reflns_av_R_equivalents 0.1311
_diffrn_reflns_av_sigmaI/netI 0.0708
_diffrn_reflns_limit_h_max 16
_diffrn_reflns_limit_h_min -16
_diffrn_reflns_limit_k_max 16
_diffrn_reflns_limit_k_min -16
_diffrn_reflns_limit_l_max 19
_diffrn_reflns_limit_l_min -22
_diffrn_reflns_number 30232
_diffrn_reflns_theta_full 25.25
_diffrn_reflns_theta_max 25.25
_diffrn_reflns_theta_min 2.36
_exptl_absorpt_coefficient_mu 3.072
_exptl_absorpt_correction_T_max 0.6701
_exptl_absorpt_correction_T_min 0.5493
_exptl_absorpt_correction_type multi-scan
_exptl_crystal_colour orange
_exptl_crystal_density_diffrn 1.515
_exptl_crystal_density_method 'not measured'
_exptl_crystal_description block
_exptl_crystal_F_000 1616
_exptl_crystal_size_max 0.40
_exptl_crystal_size_mid 0.30
_exptl_crystal_size_min 0.20
_refine_diff_density_max 0.580
_refine_diff_density_min -0.475
_refine_diff_density_rms 0.077
_refine_ls_extinction_method none
_refine_ls_goodness_of_fit_ref 1.012
_refine_ls_hydrogen_treatment riding
_refine_ls_matrix_type full
_refine_ls_number_parameters 217
_refine_ls_number_reflns 3237
_refine_ls_number_restraints 0
_refine_ls_restrained_S_all 1.012
_refine_ls_R_factor_all 0.0685
_refine_ls_R_factor_gt 0.0446
_refine_ls_shift/su_max 0.002
_refine_ls_shift/su_mean 0.000
_refine_ls_structure_factor_coef Fsqd
_refine_ls_weighting_details 'calc w=1/[\s^2^(Fo^2^)+(0.0532P)^2^+1.4448P] where P=(Fo^2^+2Fc^2^)/3'
_refine_ls_weighting_scheme calc
_refine_ls_wR_factor_gt 0.1051
_refine_ls_wR_factor_ref 0.1189
_reflns_number_gt 2361
_reflns_number_total 3237
_reflns_threshold_expression >2sigma(I)
_cod_data_source_file om300324n_si_002.cif
_cod_data_source_block 5f
_cod_depositor_comments
;
The following automatic conversions were performed:

'_symmetry_cell_setting' value 'Orthorhombic' changed to
'orthorhombic' according to
/home/saulius/struct/CIF-dictionaries/cif_core.dic dictionary named
'cif_core.dic' version 2.4.1 from 2010-06-29.

Automatic conversion script
Id: cif_fix_values 1891 2012-01-12 08:04:46Z andrius 
;
_cod_original_sg_symbol_H-M Pbca
_cod_database_code 4078564

loop_
_symmetry_equiv_pos_as_xyz
'x, y, z'
'-x+1/2, -y, z+1/2'
'-x, y+1/2, -z+1/2'
'x+1/2, -y+1/2, -z'
'-x, -y, -z'
'x-1/2, y, -z-1/2'
'x, -y-1/2, z-1/2'
'-x-1/2, y-1/2, z'

loop_
_atom_site_label
_atom_site_type_symbol
_atom_site_fract_x
_atom_site_fract_y
_atom_site_fract_z
_atom_site_U_iso_or_equiv
_atom_site_adp_type
_atom_site_occupancy
_atom_site_symmetry_multiplicity
_atom_site_calc_flag
_atom_site_refinement_flags
Fe1 Fe 0.16268(4) 0.37003(4) 1.01661(3) 0.03548(18) Uani 1 1 d .
Br1 Br 0.46544(4) 0.52429(4) 0.88549(3) 0.0796(2) Uani 1 1 d .
C1 C 0.2880(2) 0.3778(2) 0.87278(18) 0.0306(8) Uani 1 1 d .
C2 C 0.3859(3) 0.3130(3) 0.8553(2) 0.0408(9) Uani 1 1 d .
H2 H 0.4341 0.2913 0.8987 0.049 Uiso 1 1 calc R
C11 C 0.2700(2) 0.4066(3) 0.94694(19) 0.0332(8) Uani 1 1 d .
C12 C 0.2195(3) 0.4927(3) 0.9693(2) 0.0407(9) Uani 1 1 d .
H12A H 0.1846 0.5389 0.9390 0.049 Uiso 1 1 calc R
C13 C 0.2282(3) 0.4986(3) 1.0432(2) 0.0541(11) Uani 1 1 d .
H13A H 0.2002 0.5500 1.0731 0.065 Uiso 1 1 calc R
C14 C 0.2841(3) 0.4194(4) 1.0669(2) 0.0543(11) Uani 1 1 d .
H14A H 0.3013 0.4060 1.1160 0.065 Uiso 1 1 calc R
C15 C 0.3099(3) 0.3612(3) 1.0087(2) 0.0430(9) Uani 1 1 d .
H15A H 0.3486 0.3008 1.0100 0.052 Uiso 1 1 calc R
C16 C 0.1085(3) 0.2328(3) 1.0345(4) 0.0732(16) Uani 1 1 d .
H16A H 0.1452 0.1712 1.0366 0.088 Uiso 1 1 calc R
C17 C 0.0877(4) 0.2974(5) 1.0915(3) 0.0727(16) Uani 1 1 d .
H17A H 0.1073 0.2884 1.1407 0.087 Uiso 1 1 calc R
C18 C 0.0317(3) 0.3732(4) 1.0653(3) 0.0668(14) Uani 1 1 d .
H18A H 0.0060 0.4283 1.0928 0.080 Uiso 1 1 calc R
C19 C 0.0178(3) 0.3589(3) 0.9953(3) 0.0568(12) Uani 1 1 d .
H19A H -0.0189 0.4024 0.9640 0.068 Uiso 1 1 calc R
C20 C 0.0641(3) 0.2736(3) 0.9753(2) 0.0585(12) Uani 1 1 d .
H20A H 0.0655 0.2462 0.9276 0.070 Uiso 1 1 calc R
B3 B 0.2752(3) 0.2560(3) 0.8496(2) 0.0428(11) Uani 1 1 d .
H3 H 0.2488 0.1986 0.8856 0.051 Uiso 1 1 calc R
B4 B 0.1980(3) 0.3478(4) 0.8147(2) 0.0446(11) Uani 1 1 d .
H4 H 0.1203 0.3504 0.8272 0.053 Uiso 1 1 calc R
B5 B 0.2663(3) 0.4573(3) 0.8050(2) 0.0447(11) Uani 1 1 d .
H5 H 0.2327 0.5300 0.8120 0.054 Uiso 1 1 calc R
B6 B 0.3875(3) 0.4351(3) 0.8314(3) 0.0439(11) Uani 1 1 d .
B7 B 0.3687(4) 0.2325(4) 0.7880(3) 0.0564(13) Uani 1 1 d .
H7 H 0.4025 0.1595 0.7837 0.068 Uiso 1 1 calc R
B8 B 0.2481(4) 0.2558(4) 0.7596(3) 0.0534(13) Uani 1 1 d .
H8 H 0.2029 0.1978 0.7361 0.064 Uiso 1 1 calc R
B9 B 0.2431(4) 0.3801(4) 0.7303(3) 0.0528(12) Uani 1 1 d .
H9 H 0.1947 0.4027 0.6873 0.063 Uiso 1 1 calc R
B10 B 0.3596(4) 0.4347(4) 0.7415(3) 0.0539(12) Uani 1 1 d .
H10 H 0.3863 0.4929 0.7063 0.065 Uiso 1 1 calc R
B11 B 0.4372(4) 0.3413(4) 0.7768(3) 0.0531(12) Uani 1 1 d .
H11 H 0.5152 0.3378 0.7655 0.064 Uiso 1 1 calc R
B12 B 0.3487(4) 0.3099(4) 0.7137(3) 0.0556(13) Uani 1 1 d .
H12 H 0.3690 0.2873 0.6601 0.067 Uiso 1 1 calc R

loop_
_atom_site_aniso_label
_atom_site_aniso_U_11
_atom_site_aniso_U_22
_atom_site_aniso_U_33
_atom_site_aniso_U_23
_atom_site_aniso_U_13
_atom_site_aniso_U_12
Fe1 0.0314(3) 0.0386(3) 0.0364(3) 0.0013(2) -0.0001(2) -0.0049(2)
Br1 0.0663(4) 0.0831(4) 0.0893(4) -0.0289(3) 0.0137(3) -0.0410(3)
C1 0.0229(16) 0.0322(19) 0.037(2) 0.0044(15) -0.0018(14) 0.0004(14)
C2 0.0311(19) 0.049(2) 0.042(2) -0.0055(18) -0.0004(16) 0.0069(17)
C11 0.0288(17) 0.0360(19) 0.035(2) 0.0011(16) -0.0024(15) -0.0044(15)
C12 0.036(2) 0.035(2) 0.051(2) 0.0000(17) 0.0084(17) -0.0093(16)
C13 0.054(3) 0.053(3) 0.055(3) -0.017(2) 0.014(2) -0.021(2)
C14 0.042(2) 0.085(3) 0.036(2) -0.006(2) -0.0046(19) -0.016(2)
C15 0.0292(19) 0.060(2) 0.040(2) 0.0006(19) -0.0061(16) -0.0024(18)
C16 0.043(2) 0.035(2) 0.141(5) 0.032(3) 0.009(3) -0.0023(19)
C17 0.058(3) 0.115(5) 0.045(3) 0.028(3) -0.008(2) -0.033(3)
C18 0.047(3) 0.069(3) 0.084(4) -0.015(3) 0.025(3) -0.016(2)
C19 0.036(2) 0.056(3) 0.078(4) 0.020(2) -0.006(2) -0.006(2)
C20 0.059(3) 0.061(3) 0.056(3) -0.008(2) 0.010(2) -0.029(2)
B3 0.046(3) 0.039(2) 0.044(3) 0.003(2) -0.004(2) -0.0063(19)
B4 0.037(2) 0.062(3) 0.035(3) 0.006(2) -0.0077(19) -0.006(2)
B5 0.053(3) 0.038(3) 0.043(3) 0.0133(19) 0.001(2) 0.006(2)
B6 0.040(2) 0.046(3) 0.046(3) -0.001(2) 0.007(2) -0.010(2)
B7 0.067(3) 0.056(3) 0.045(3) -0.010(2) -0.003(2) 0.009(3)
B8 0.060(3) 0.055(3) 0.045(3) -0.008(2) -0.007(2) -0.012(2)
B9 0.056(3) 0.067(3) 0.036(3) 0.012(2) -0.008(2) -0.001(2)
B10 0.058(3) 0.059(3) 0.045(3) 0.009(2) 0.009(2) -0.012(2)
B11 0.045(3) 0.071(3) 0.044(3) -0.007(2) 0.011(2) 0.000(2)
B12 0.057(3) 0.073(4) 0.036(3) -0.007(2) 0.000(2) -0.006(3)

loop_
_atom_type_symbol
_atom_type_description
_atom_type_scat_dispersion_real
_atom_type_scat_dispersion_imag
_atom_type_scat_source
C C 0.0033 0.0016 'International Tables Vol C Tables 4.2.6.8 and 6.1.1.4'
H H 0.0000 0.0000 'International Tables Vol C Tables 4.2.6.8 and 6.1.1.4'
B B 0.0013 0.0007 'International Tables Vol C Tables 4.2.6.8 and 6.1.1.4'
Fe Fe 0.3463 0.8444 'International Tables Vol C Tables 4.2.6.8 and 6.1.1.4'
Br Br -0.2901 2.4595 'International Tables Vol C Tables 4.2.6.8 and 6.1.1.4'

loop_
_geom_angle_atom_site_label_1
_geom_angle_atom_site_label_2
_geom_angle_atom_site_label_3
_geom_angle
C17 Fe1 C18 39.9(2)
C17 Fe1 C13 118.2(2)
C18 Fe1 C13 105.36(19)
C17 Fe1 C16 41.1(2)
C18 Fe1 C16 67.5(2)
C13 Fe1 C16 155.4(2)
C17 Fe1 C15 122.26(19)
C18 Fe1 C15 157.1(2)
C13 Fe1 C15 68.00(18)
C16 Fe1 C15 108.91(18)
C17 Fe1 C14 104.58(18)
C18 Fe1 C14 120.7(2)
C13 Fe1 C14 40.14(18)
C16 Fe1 C14 121.6(2)
C15 Fe1 C14 40.24(15)
C17 Fe1 C20 67.45(19)
C18 Fe1 C20 66.18(19)
C13 Fe1 C20 160.5(2)
C16 Fe1 C20 40.0(2)
C15 Fe1 C20 126.61(18)
C14 Fe1 C20 159.4(2)
C17 Fe1 C19 66.55(19)
C18 Fe1 C19 38.89(19)
C13 Fe1 C19 123.25(19)
C16 Fe1 C19 66.81(18)
C15 Fe1 C19 162.58(18)
C14 Fe1 C19 156.8(2)
C20 Fe1 C19 39.32(19)
C17 Fe1 C11 161.1(2)
C18 Fe1 C11 158.90(19)
C13 Fe1 C11 68.27(15)
C16 Fe1 C11 126.56(19)
C15 Fe1 C11 41.11(14)
C14 Fe1 C11 68.20(15)
C20 Fe1 C11 112.87(16)
C19 Fe1 C11 126.66(16)
C17 Fe1 C12 154.6(2)
C18 Fe1 C12 121.53(19)
C13 Fe1 C12 40.47(17)
C16 Fe1 C12 163.3(2)
C15 Fe1 C12 68.56(16)
C14 Fe1 C12 67.89(18)
C20 Fe1 C12 127.39(18)
C19 Fe1 C12 110.34(17)
C11 Fe1 C12 40.74(14)
C11 C1 C2 118.0(3)
C11 C1 B5 121.4(3)
C2 C1 B5 109.3(3)
C11 C1 B4 123.7(3)
C2 C1 B4 109.8(3)
B5 C1 B4 62.4(2)
C11 C1 B3 118.6(3)
C2 C1 B3 61.2(2)
B5 C1 B3 113.4(3)
B4 C1 B3 62.1(2)
C11 C1 B6 115.9(3)
C2 C1 B6 60.4(2)
B5 C1 B6 61.4(2)
B4 C1 B6 112.5(3)
B3 C1 B6 112.9(3)
C1 C2 B11 113.5(3)
C1 C2 B7 112.4(3)
B11 C2 B7 62.8(3)
C1 C2 B3 61.6(2)
B11 C2 B3 114.8(3)
B7 C2 B3 62.4(3)
C1 C2 B6 63.1(2)
B11 C2 B6 62.8(3)
B7 C2 B6 115.1(3)
B3 C2 B6 115.5(3)
C12 C11 C15 107.3(3)
C12 C11 C1 125.5(3)
C15 C11 C1 126.8(3)
C12 C11 Fe1 69.7(2)
C15 C11 Fe1 69.2(2)
C1 C11 Fe1 132.1(2)
C13 C12 C11 107.5(4)
C13 C12 Fe1 69.1(2)
C11 C12 Fe1 69.5(2)
C14 C13 C12 108.8(4)
C14 C13 Fe1 70.3(2)
C12 C13 Fe1 70.5(2)
C13 C14 C15 108.7(4)
C13 C14 Fe1 69.5(2)
C15 C14 Fe1 69.8(2)
C14 C15 C11 107.7(4)
C14 C15 Fe1 69.9(2)
C11 C15 Fe1 69.7(2)
C20 C16 C17 106.3(4)
C20 C16 Fe1 70.3(2)
C17 C16 Fe1 68.7(3)
C18 C17 C16 107.3(4)
C18 C17 Fe1 70.6(3)
C16 C17 Fe1 70.2(3)
C19 C18 C17 109.0(5)
C19 C18 Fe1 71.2(3)
C17 C18 Fe1 69.5(3)
C18 C19 C20 109.0(4)
C18 C19 Fe1 70.0(3)
C20 C19 Fe1 70.3(2)
C19 C20 C16 108.4(4)
C19 C20 Fe1 70.4(2)
C16 C20 Fe1 69.7(3)
C2 B3 C1 57.2(2)
C2 B3 B8 104.6(3)
C1 B3 B8 105.9(3)
C2 B3 B4 104.0(3)
C1 B3 B4 58.6(2)
B8 B3 B4 60.4(3)
C2 B3 B7 58.3(2)
C1 B3 B7 105.5(3)
B8 B3 B7 60.7(3)
B4 B3 B7 108.5(3)
C1 B4 B3 59.3(2)
C1 B4 B8 105.4(3)
B3 B4 B8 59.2(3)
C1 B4 B5 58.7(2)
B3 B4 B5 108.1(3)
B8 B4 B5 108.9(3)
C1 B4 B9 105.6(3)
B3 B4 B9 107.6(3)
B8 B4 B9 60.3(3)
B5 B4 B9 60.8(3)
C1 B5 B4 58.9(2)
C1 B5 B6 60.9(2)
B4 B5 B6 109.2(3)
C1 B5 B10 105.9(3)
B4 B5 B10 108.0(3)
B6 B5 B10 58.9(3)
C1 B5 B9 105.0(3)
B4 B5 B9 59.7(3)
B6 B5 B9 107.0(3)
B10 B5 B9 59.7(3)
C2 B6 B10 104.6(3)
C2 B6 C1 56.4(2)
B10 B6 C1 105.2(3)
C2 B6 B5 103.1(3)
B10 B6 B5 61.1(3)
C1 B6 B5 57.7(2)
C2 B6 B11 57.9(3)
B10 B6 B11 61.0(3)
C1 B6 B11 104.1(3)
B5 B6 B11 108.7(3)
C2 B6 Br1 118.4(3)
B10 B6 Br1 130.3(3)
C1 B6 Br1 118.5(3)
B5 B6 Br1 125.0(3)
B11 B6 Br1 123.2(3)
C2 B7 B11 58.5(3)
C2 B7 B3 59.2(2)
B11 B7 B3 108.5(3)
C2 B7 B8 104.1(3)
B11 B7 B8 108.4(4)
B3 B7 B8 59.1(3)
C2 B7 B12 103.7(3)
B11 B7 B12 59.6(3)
B3 B7 B12 107.7(4)
B8 B7 B12 60.7(3)
B3 B8 B4 60.4(3)
B3 B8 B7 60.3(3)
B4 B8 B7 108.2(3)
B3 B8 B9 108.2(3)
B4 B8 B9 60.0(3)
B7 B8 B9 107.5(3)
B3 B8 B12 107.9(3)
B4 B8 B12 107.4(3)
B7 B8 B12 59.8(3)
B9 B8 B12 59.3(3)
B12 B9 B4 108.4(3)
B12 B9 B8 60.8(3)
B4 B9 B8 59.7(3)
B12 B9 B10 60.2(3)
B4 B9 B10 108.1(3)
B8 B9 B10 108.8(3)
B12 B9 B5 108.0(3)
B4 B9 B5 59.5(3)
B8 B9 B5 107.5(3)
B10 B9 B5 60.1(3)
B6 B10 B12 108.0(4)
B6 B10 B9 108.4(3)
B12 B10 B9 59.5(3)
B6 B10 B5 60.1(3)
B12 B10 B5 107.6(3)
B9 B10 B5 60.2(3)
B6 B10 B11 60.3(3)
B12 B10 B11 59.1(3)
B9 B10 B11 106.8(4)
B5 B10 B11 107.4(3)
C2 B11 B12 104.7(3)
C2 B11 B7 58.8(3)
B12 B11 B7 60.6(3)
C2 B11 B6 59.3(3)
B12 B11 B6 107.6(4)
B7 B11 B6 108.8(3)
C2 B11 B10 103.9(3)
B12 B11 B10 60.2(3)
B7 B11 B10 108.5(4)
B6 B11 B10 58.7(3)
B11 B12 B9 108.6(4)
B11 B12 B7 59.8(3)
B9 B12 B7 107.7(3)
B11 B12 B10 60.7(3)
B9 B12 B10 60.3(3)
B7 B12 B10 108.3(3)
B11 B12 B8 107.7(3)
B9 B12 B8 59.9(3)
B7 B12 B8 59.6(3)
B10 B12 B8 108.1(3)

loop_
_geom_bond_atom_site_label_1
_geom_bond_atom_site_label_2
_geom_bond_distance
Fe1 C17 2.019(4)
Fe1 C18 2.032(4)
Fe1 C13 2.033(4)
Fe1 C16 2.039(4)
Fe1 C15 2.042(4)
Fe1 C14 2.043(4)
Fe1 C20 2.047(4)
Fe1 C19 2.048(4)
Fe1 C11 2.049(3)
Fe1 C12 2.051(4)
Br1 B6 1.920(5)
C1 C11 1.484(5)
C1 C2 1.648(5)
C1 B5 1.708(5)
C1 B4 1.712(5)
C1 B3 1.723(5)
C1 B6 1.764(5)
C2 B11 1.695(6)
C2 B7 1.701(6)
C2 B3 1.717(6)
C2 B6 1.720(6)
C11 C12 1.427(5)
C11 C15 1.436(5)
C12 C13 1.413(6)
C13 C14 1.399(6)
C14 C15 1.405(6)
C16 C20 1.396(7)
C16 C17 1.425(7)
C17 C18 1.382(7)
C18 C19 1.358(7)
C19 C20 1.378(7)
B3 B8 1.750(7)
B3 B4 1.771(6)
B3 B7 1.772(7)
B4 B8 1.772(7)
B4 B5 1.772(6)
B4 B9 1.776(7)
B5 B6 1.774(6)
B5 B10 1.792(7)
B5 B9 1.794(7)
B6 B10 1.752(7)
B6 B11 1.781(7)
B7 B11 1.769(7)
B7 B8 1.779(7)
B7 B12 1.782(7)
B8 B9 1.782(7)
B8 B12 1.799(7)
B9 B12 1.772(7)
B9 B10 1.785(7)
B10 B12 1.784(7)
B10 B11 1.792(7)
B11 B12 1.764(7)
